data_4329284
loop_
_publ_author_name
'Guddekoppa S. Ananthnag'
'Seema Kuntavalli'
'Joel T. Mague'
'Maravanji S. Balakrishna'

_publ_section_title
;
 Resorcinol Based Acyclic Dimeric and Cyclic Di- and Tetrameric
 Cyclodiphosphazanes: Synthesis, Structural Studies, and Transition Metal
 Complexes
;
_journal_name_full 'Inorganic Chemistry'
_journal_page_first 5919
_journal_page_last 5930
_journal_paper_doi 10.1021/ic300541n
_journal_volume 51
_journal_year 2012
_chemical_formula_moiety 'C30 H60 Cu I N6 O2 P4'
_chemical_formula_sum 'C30 H60 Cu I N6 O2 P4'
_chemical_formula_weight 851.16
_chemical_name_systematic
; 
 ? 
;
_space_group_IT_number 61
_symmetry_cell_setting orthorhombic
_symmetry_space_group_name_Hall '-P 2ac 2ab'
_symmetry_space_group_name_H-M 'P b c a'
_atom_sites_solution_hydrogens geom
_atom_sites_solution_primary Patterson
_atom_sites_solution_secondary difmap
_audit_creation_method SHELXL-97
_cell_angle_alpha 90.00
_cell_angle_beta 90.00
_cell_angle_gamma 90.00
_cell_formula_units_Z 8
_cell_length_a 19.993(4)
_cell_length_b 18.277(4)
_cell_length_c 22.778(4)
_cell_measurement_reflns_used 9848
_cell_measurement_temperature 100(2)
_cell_measurement_theta_max 26.45
_cell_measurement_theta_min 2.32
_cell_volume 8323(3)
_computing_cell_refinement 'Bruker SAINT (Bruker-AXS 2008)'
_computing_data_collection 'Bruker APEX2 (Bruker-AXS, 2009)'
_computing_data_reduction 'Bruker SAINT (Bruker-AXS 2008)'
_computing_molecular_graphics 'Bruker SHELXTL(Bruker-AXS 2008a)'
_computing_publication_material 'Bruker SHELXTL(Bruker-AXS 2008a)'
_computing_structure_refinement 'SHELXL-97 (Sheldrick, 2008)'
_computing_structure_solution 'SHELXS-97 (Sheldrick, 2008)'
_diffrn_ambient_temperature 100(2)
_diffrn_measured_fraction_theta_full 0.995
_diffrn_measured_fraction_theta_max 0.995
_diffrn_measurement_device_type 'Bruker APEX-II CCD'
_diffrn_measurement_method '\f and \w scans'
_diffrn_radiation_monochromator graphite
_diffrn_radiation_source 'fine-focus sealed tube'
_diffrn_radiation_type MoK\a
_diffrn_radiation_wavelength 0.71073
_diffrn_reflns_av_R_equivalents 0.1156
_diffrn_reflns_av_sigmaI/netI 0.0700
_diffrn_reflns_limit_h_max 24
_diffrn_reflns_limit_h_min -25
_diffrn_reflns_limit_k_max 22
_diffrn_reflns_limit_k_min -22
_diffrn_reflns_limit_l_max 28
_diffrn_reflns_limit_l_min -28
_diffrn_reflns_number 64232
_diffrn_reflns_theta_full 26.53
_diffrn_reflns_theta_max 26.53
_diffrn_reflns_theta_min 1.75
_exptl_absorpt_coefficient_mu 1.453
_exptl_absorpt_correction_T_max 0.9309
_exptl_absorpt_correction_T_min 0.8336
_exptl_absorpt_correction_type multi-scan
_exptl_absorpt_process_details 'SADABS (Sheldrick, 2008a)'
_exptl_crystal_colour colourless
_exptl_crystal_density_diffrn 1.358
_exptl_crystal_description Plate
_exptl_crystal_F_000 3520
_exptl_crystal_size_max 0.13
_exptl_crystal_size_mid 0.07
_exptl_crystal_size_min 0.05
_refine_diff_density_max 2.018
_refine_diff_density_min -1.278
_refine_diff_density_rms 0.145
_refine_ls_extinction_method none
_refine_ls_goodness_of_fit_ref 1.024
_refine_ls_hydrogen_treatment constr
_refine_ls_matrix_type full
_refine_ls_number_parameters 415
_refine_ls_number_reflns 8607
_refine_ls_number_restraints 0
_refine_ls_restrained_S_all 1.024
_refine_ls_R_factor_all 0.1007
_refine_ls_R_factor_gt 0.0590
_refine_ls_shift/su_max 0.000
_refine_ls_shift/su_mean 0.000
_refine_ls_structure_factor_coef Fsqd
_refine_ls_weighting_details 'calc w=1/[\s^2^(Fo^2^)+(0.0878P)^2^+15.7776P] where P=(Fo^2^+2Fc^2^)/3'
_refine_ls_weighting_scheme calc
_refine_ls_wR_factor_gt 0.1432
_refine_ls_wR_factor_ref 0.1742
_reflns_number_gt 5614
_reflns_number_total 8607
_reflns_threshold_expression >2sigma(I)
_cod_data_source_file ic300541n_si_002_3.cif
_cod_data_source_block msb406a_0m
_cod_original_cell_volume 8324(3)
_cod_database_code 4329284

loop_
_symmetry_equiv_pos_as_xyz
'x, y, z'
'-x+1/2, -y, z+1/2'
'-x, y+1/2, -z+1/2'
'x+1/2, -y+1/2, -z'
'-x, -y, -z'
'x-1/2, y, -z-1/2'
'x, -y-1/2, z-1/2'
'-x-1/2, y-1/2, z'

loop_
_atom_site_label
_atom_site_type_symbol
_atom_site_fract_x
_atom_site_fract_y
_atom_site_fract_z
_atom_site_U_iso_or_equiv
_atom_site_adp_type
_atom_site_occupancy
_atom_site_symmetry_multiplicity
_atom_site_calc_flag
_atom_site_refinement_flags
Cu1 Cu -0.06741(3) 0.74053(3) 0.15367(3) 0.02469(18) Uani 1 1 d .
I1 I -0.11587(2) 0.77197(2) 0.251052(17) 0.03964(15) Uani 1 1 d .
P1 P 0.11658(7) 0.61619(8) 0.21168(7) 0.0288(3) Uani 1 1 d .
P2 P 0.02214(7) 0.66848(7) 0.14689(6) 0.0241(3) Uani 1 1 d .
P3 P 0.27488(7) 0.64135(8) -0.06606(6) 0.0267(3) Uani 1 1 d .
P4 P 0.38206(7) 0.71804(8) -0.07181(6) 0.0262(3) Uani 1 1 d .
O1 O 0.02698(18) 0.65031(19) 0.07567(16) 0.0261(8) Uani 1 1 d .
O2 O 0.25028(19) 0.6280(2) 0.00356(16) 0.0290(9) Uani 1 1 d .
N1 N 0.0396(2) 0.5900(2) 0.1812(2) 0.0266(10) Uani 1 1 d .
N2 N 0.0988(2) 0.6929(2) 0.1680(2) 0.0267(10) Uani 1 1 d .
N3 N 0.1718(2) 0.5678(2) 0.1743(2) 0.0310(11) Uani 1 1 d .
H3N H 0.1647 0.5610 0.1352 0.037 Uiso 1 1 d R
N4 N 0.2978(2) 0.7311(2) -0.0660(2) 0.0284(10) Uani 1 1 d .
N5 N 0.3585(2) 0.6290(2) -0.0604(2) 0.0278(10) Uani 1 1 d .
N6 N 0.4237(3) 0.7500(3) -0.0156(2) 0.0349(12) Uani 1 1 d .
H6N H 0.4602 0.7724 -0.0328 0.042 Uiso 1 1 d R
C1 C -0.0059(3) 0.5335(3) 0.2046(3) 0.0328(13) Uani 1 1 d .
C2 C 0.0332(3) 0.4609(3) 0.2054(3) 0.0472(18) Uani 1 1 d .
H2A H 0.0499 0.4502 0.1658 0.071 Uiso 1 1 calc R
H2B H 0.0037 0.4213 0.2183 0.071 Uiso 1 1 calc R
H2C H 0.0711 0.4650 0.2325 0.071 Uiso 1 1 calc R
C3 C -0.0280(4) 0.5532(4) 0.2662(3) 0.0506(18) Uani 1 1 d .
H3A H 0.0114 0.5588 0.2915 0.076 Uiso 1 1 calc R
H3B H -0.0566 0.5142 0.2818 0.076 Uiso 1 1 calc R
H3C H -0.0531 0.5992 0.2653 0.076 Uiso 1 1 calc R
C4 C -0.0659(3) 0.5263(4) 0.1644(3) 0.0484(17) Uani 1 1 d .
H4A H -0.0908 0.5725 0.1641 0.073 Uiso 1 1 calc R
H4B H -0.0950 0.4870 0.1787 0.073 Uiso 1 1 calc R
H4C H -0.0508 0.5148 0.1246 0.073 Uiso 1 1 calc R
C5 C 0.1275(3) 0.7673(3) 0.1772(3) 0.0340(14) Uani 1 1 d .
C6 C 0.2028(3) 0.7589(3) 0.1791(4) 0.0474(18) Uani 1 1 d .
H6A H 0.2151 0.7266 0.2117 0.071 Uiso 1 1 calc R
H6B H 0.2236 0.8069 0.1847 0.071 Uiso 1 1 calc R
H6C H 0.2184 0.7375 0.1420 0.071 Uiso 1 1 calc R
C7 C 0.1006(4) 0.8001(4) 0.2343(3) 0.0528(19) Uani 1 1 d .
H7A H 0.0517 0.8028 0.2324 0.079 Uiso 1 1 calc R
H7B H 0.1191 0.8493 0.2396 0.079 Uiso 1 1 calc R
H7C H 0.1139 0.7691 0.2674 0.079 Uiso 1 1 calc R
C8 C 0.1072(4) 0.8148(3) 0.1253(3) 0.0486(18) Uani 1 1 d .
H8A H 0.1277 0.7957 0.0893 0.073 Uiso 1 1 calc R
H8B H 0.1224 0.8651 0.1319 0.073 Uiso 1 1 calc R
H8C H 0.0584 0.8143 0.1212 0.073 Uiso 1 1 calc R
C9 C 0.2368(3) 0.5370(3) 0.1923(3) 0.0374(15) Uani 1 1 d .
C10 C 0.2905(3) 0.5682(4) 0.1529(3) 0.0502(18) Uani 1 1 d .
H10A H 0.2809 0.5553 0.1121 0.075 Uiso 1 1 calc R
H10B H 0.3341 0.5481 0.1642 0.075 Uiso 1 1 calc R
H10C H 0.2914 0.6216 0.1570 0.075 Uiso 1 1 calc R
C11 C 0.2525(4) 0.5595(5) 0.2555(3) 0.058(2) Uani 1 1 d .
H11A H 0.2527 0.6130 0.2584 0.087 Uiso 1 1 calc R
H11B H 0.2965 0.5405 0.2667 0.087 Uiso 1 1 calc R
H11C H 0.2183 0.5395 0.2819 0.087 Uiso 1 1 calc R
C12 C 0.2332(4) 0.4556(4) 0.1862(5) 0.081(3) Uani 1 1 d .
H12A H 0.1992 0.4364 0.2130 0.122 Uiso 1 1 calc R
H12B H 0.2768 0.4342 0.1960 0.122 Uiso 1 1 calc R
H12C H 0.2214 0.4430 0.1457 0.122 Uiso 1 1 calc R
C13 C 0.0779(3) 0.6072(3) 0.0512(2) 0.0257(11) Uani 1 1 d .
C14 C 0.0654(3) 0.5347(3) 0.0394(3) 0.0374(15) Uani 1 1 d .
H14 H 0.0235 0.5132 0.0491 0.045 Uiso 1 1 calc R
C15 C 0.1150(3) 0.4940(3) 0.0130(3) 0.0431(16) Uani 1 1 d .
H15 H 0.1066 0.4441 0.0038 0.052 Uiso 1 1 calc R
C16 C 0.1765(3) 0.5237(3) -0.0003(3) 0.0375(15) Uani 1 1 d .
H16 H 0.2101 0.4950 -0.0187 0.045 Uiso 1 1 calc R
C17 C 0.1881(3) 0.5969(3) 0.0136(2) 0.0288(12) Uani 1 1 d .
C18 C 0.1385(3) 0.6383(3) 0.0388(2) 0.0270(12) Uani 1 1 d .
H18 H 0.1462 0.6884 0.0475 0.032 Uiso 1 1 calc R
C19 C 0.2540(3) 0.7925(3) -0.0854(3) 0.0424(16) Uani 1 1 d .
C20 C 0.2981(4) 0.8582(3) -0.0973(3) 0.0499(18) Uani 1 1 d .
H20A H 0.3257 0.8683 -0.0627 0.075 Uiso 1 1 calc R
H20B H 0.2701 0.9008 -0.1060 0.075 Uiso 1 1 calc R
H20C H 0.3272 0.8479 -0.1310 0.075 Uiso 1 1 calc R
C21 C 0.2035(5) 0.8080(5) -0.0385(4) 0.097(4) Uani 1 1 d .
H21A H 0.1760 0.7643 -0.0320 0.146 Uiso 1 1 calc R
H21B H 0.1749 0.8486 -0.0509 0.146 Uiso 1 1 calc R
H21C H 0.2266 0.8210 -0.0021 0.146 Uiso 1 1 calc R
C22 C 0.2172(4) 0.7722(4) -0.1422(4) 0.062(2) Uani 1 1 d .
H22A H 0.2498 0.7615 -0.1731 0.093 Uiso 1 1 calc R
H22B H 0.1888 0.8132 -0.1545 0.093 Uiso 1 1 calc R
H22C H 0.1892 0.7290 -0.1353 0.093 Uiso 1 1 calc R
C23 C 0.3949(3) 0.5598(3) -0.0744(3) 0.0334(14) Uani 1 1 d .
C24 C 0.4677(4) 0.5743(4) -0.0816(5) 0.081(3) Uani 1 1 d .
H24A H 0.4744 0.6103 -0.1129 0.121 Uiso 1 1 calc R
H24B H 0.4907 0.5287 -0.0920 0.121 Uiso 1 1 calc R
H24C H 0.4860 0.5933 -0.0447 0.121 Uiso 1 1 calc R
C25 C 0.3827(4) 0.5064(4) -0.0246(4) 0.064(2) Uani 1 1 d .
H25A H 0.4036 0.5249 0.0113 0.095 Uiso 1 1 calc R
H25B H 0.4021 0.4588 -0.0347 0.095 Uiso 1 1 calc R
H25C H 0.3345 0.5010 -0.0183 0.095 Uiso 1 1 calc R
C26 C 0.3648(4) 0.5252(5) -0.1298(4) 0.070(3) Uani 1 1 d .
H26A H 0.3170 0.5167 -0.1237 0.105 Uiso 1 1 calc R
H26B H 0.3872 0.4786 -0.1378 0.105 Uiso 1 1 calc R
H26C H 0.3711 0.5583 -0.1632 0.105 Uiso 1 1 calc R
C27 C 0.4177(4) 0.7473(4) 0.0500(3) 0.0488(18) Uani 1 1 d .
C28 C 0.4252(5) 0.6722(5) 0.0723(3) 0.076(3) Uani 1 1 d .
H28A H 0.3904 0.6410 0.0553 0.114 Uiso 1 1 calc R
H28B H 0.4209 0.6724 0.1152 0.114 Uiso 1 1 calc R
H28C H 0.4694 0.6533 0.0614 0.114 Uiso 1 1 calc R
C29 C 0.3480(4) 0.7778(5) 0.0687(3) 0.067(2) Uani 1 1 d .
H29A H 0.3129 0.7438 0.0561 0.100 Uiso 1 1 calc R
H29B H 0.3407 0.8256 0.0503 0.100 Uiso 1 1 calc R
H29C H 0.3466 0.7831 0.1115 0.100 Uiso 1 1 calc R
C30 C 0.4687(4) 0.8003(4) 0.0740(3) 0.056(2) Uani 1 1 d .
H30A H 0.4656 0.8017 0.1169 0.084 Uiso 1 1 calc R
H30B H 0.4601 0.8493 0.0581 0.084 Uiso 1 1 calc R
H30C H 0.5137 0.7844 0.0625 0.084 Uiso 1 1 calc R

loop_
_atom_site_aniso_label
_atom_site_aniso_U_11
_atom_site_aniso_U_22
_atom_site_aniso_U_33
_atom_site_aniso_U_23
_atom_site_aniso_U_13
_atom_site_aniso_U_12
Cu1 0.0279(4) 0.0157(3) 0.0305(4) -0.0001(3) -0.0003(3) 0.0029(3)
I1 0.0475(3) 0.0355(3) 0.0359(2) -0.00798(17) 0.00994(18) -0.00218(18)
P1 0.0326(8) 0.0187(7) 0.0350(8) 0.0015(6) -0.0036(6) 0.0056(6)
P2 0.0270(7) 0.0145(7) 0.0308(7) 0.0009(5) -0.0006(6) 0.0036(5)
P3 0.0297(8) 0.0175(7) 0.0328(8) -0.0021(6) 0.0024(6) -0.0017(6)
P4 0.0322(8) 0.0174(7) 0.0289(7) -0.0003(6) 0.0025(6) -0.0048(6)
O1 0.029(2) 0.019(2) 0.030(2) -0.0014(15) 0.0001(16) 0.0037(15)
O2 0.030(2) 0.022(2) 0.035(2) -0.0029(16) 0.0031(16) -0.0066(16)
N1 0.026(2) 0.018(2) 0.035(3) 0.0060(19) 0.0009(19) 0.0007(18)
N2 0.028(2) 0.012(2) 0.040(3) -0.0008(19) -0.005(2) 0.0004(18)
N3 0.033(3) 0.018(2) 0.042(3) -0.002(2) -0.004(2) 0.0071(19)
N4 0.032(3) 0.016(2) 0.037(3) 0.0023(19) 0.002(2) 0.0003(18)
N5 0.032(2) 0.013(2) 0.038(3) -0.0010(19) 0.006(2) -0.0042(18)
N6 0.043(3) 0.033(3) 0.029(2) -0.001(2) 0.004(2) -0.018(2)
C1 0.033(3) 0.019(3) 0.047(4) 0.011(2) 0.007(3) 0.003(2)
C2 0.048(4) 0.016(3) 0.077(5) 0.017(3) 0.012(4) 0.006(3)
C3 0.055(4) 0.042(4) 0.055(4) 0.008(3) 0.017(3) 0.001(3)
C4 0.038(4) 0.042(4) 0.066(5) 0.009(3) -0.001(3) -0.011(3)
C5 0.036(3) 0.018(3) 0.048(4) -0.008(3) -0.006(3) 0.000(2)
C6 0.034(3) 0.018(3) 0.091(5) 0.001(3) -0.001(3) 0.001(3)
C7 0.053(4) 0.039(4) 0.067(5) -0.020(4) -0.002(4) -0.007(3)
C8 0.062(5) 0.014(3) 0.069(5) 0.005(3) -0.009(4) 0.005(3)
C9 0.036(3) 0.022(3) 0.055(4) 0.002(3) -0.007(3) 0.009(2)
C10 0.035(4) 0.053(5) 0.062(5) 0.003(4) 0.000(3) 0.009(3)
C11 0.045(4) 0.072(6) 0.057(5) 0.004(4) -0.009(4) 0.017(4)
C12 0.058(5) 0.023(4) 0.163(10) 0.004(5) -0.015(6) 0.015(3)
C13 0.026(3) 0.023(3) 0.028(3) -0.003(2) -0.002(2) 0.001(2)
C14 0.036(3) 0.030(3) 0.046(4) -0.010(3) 0.008(3) -0.013(3)
C15 0.046(4) 0.019(3) 0.065(4) -0.014(3) 0.016(3) -0.009(3)
C16 0.041(4) 0.018(3) 0.054(4) -0.010(3) 0.016(3) -0.004(3)
C17 0.029(3) 0.023(3) 0.034(3) 0.002(2) 0.006(2) -0.007(2)
C18 0.034(3) 0.013(3) 0.035(3) -0.002(2) 0.001(2) -0.001(2)
C19 0.049(4) 0.020(3) 0.059(4) 0.010(3) 0.019(3) 0.011(3)
C20 0.065(5) 0.020(3) 0.065(5) 0.005(3) -0.016(4) -0.004(3)
C21 0.113(8) 0.070(6) 0.109(8) 0.047(6) 0.065(6) 0.063(6)
C22 0.056(5) 0.039(4) 0.090(6) 0.011(4) -0.030(4) -0.001(3)
C23 0.035(3) 0.018(3) 0.047(4) -0.003(2) 0.008(3) 0.006(2)
C24 0.044(5) 0.032(4) 0.167(10) -0.001(5) 0.018(5) 0.005(3)
C25 0.081(6) 0.018(3) 0.091(6) 0.014(4) 0.026(5) 0.011(3)
C26 0.088(6) 0.054(5) 0.068(5) -0.031(4) -0.004(5) 0.029(5)
C27 0.073(5) 0.048(4) 0.026(3) -0.001(3) 0.000(3) -0.030(4)
C28 0.131(8) 0.054(5) 0.043(4) 0.012(4) -0.011(5) -0.033(5)
C29 0.061(5) 0.103(8) 0.037(4) -0.007(4) 0.003(4) -0.016(5)
C30 0.077(5) 0.054(5) 0.038(4) -0.002(3) -0.011(4) -0.027(4)

loop_
_atom_type_symbol
_atom_type_description
_atom_type_scat_dispersion_real
_atom_type_scat_dispersion_imag
_atom_type_scat_source
C C 0.0033 0.0016 'International Tables Vol C Tables 4.2.6.8 and 6.1.1.4'
H H 0.0000 0.0000 'International Tables Vol C Tables 4.2.6.8 and 6.1.1.4'
N N 0.0061 0.0033 'International Tables Vol C Tables 4.2.6.8 and 6.1.1.4'
O O 0.0106 0.0060 'International Tables Vol C Tables 4.2.6.8 and 6.1.1.4'
P P 0.1023 0.0942 'International Tables Vol C Tables 4.2.6.8 and 6.1.1.4'
Cu Cu 0.3201 1.2651 'International Tables Vol C Tables 4.2.6.8 and 6.1.1.4'
I I -0.4742 1.8119 'International Tables Vol C Tables 4.2.6.8 and 6.1.1.4'

loop_
_geom_angle_atom_site_label_1
_geom_angle_atom_site_label_2
_geom_angle_atom_site_label_3
_geom_angle
_geom_angle_site_symmetry_1
_geom_angle_site_symmetry_3
P2 Cu1 P4 120.13(6) . 4_465
P2 Cu1 I1 120.75(5) . .
P4 Cu1 I1 119.06(5) 4_465 .
N3 P1 N1 103.7(2) . .
N3 P1 N2 105.7(2) . .
N1 P1 N2 79.4(2) . .
O1 P2 N2 106.4(2) . .
O1 P2 N1 105.9(2) . .
N2 P2 N1 84.5(2) . .
O1 P2 Cu1 103.47(14) . .
N2 P2 Cu1 124.08(17) . .
N1 P2 Cu1 129.97(17) . .
O2 P3 N5 101.4(2) . .
O2 P3 N4 102.6(2) . .
N5 P3 N4 82.1(2) . .
N6 P4 N4 113.0(3) . .
N6 P4 N5 111.1(2) . .
N4 P4 N5 81.4(2) . .
N6 P4 Cu1 107.48(18) . 4_565
N4 P4 Cu1 117.41(17) . 4_565
N5 P4 Cu1 124.61(17) . 4_565
C13 O1 P2 122.9(3) . .
C17 O2 P3 118.6(3) . .
C1 N1 P2 129.9(4) . .
C1 N1 P1 126.1(4) . .
P2 N1 P1 97.7(2) . .
C5 N2 P2 129.7(4) . .
C5 N2 P1 124.8(4) . .
P2 N2 P1 97.7(2) . .
C9 N3 P1 130.5(4) . .
C9 N3 H3N 110.9 . .
P1 N3 H3N 118.3 . .
C19 N4 P3 124.5(4) . .
C19 N4 P4 131.5(4) . .
P3 N4 P4 97.5(2) . .
C23 N5 P3 125.3(4) . .
C23 N5 P4 129.6(4) . .
P3 N5 P4 97.7(2) . .
C27 N6 P4 136.7(4) . .
C27 N6 H6N 120.0 . .
P4 N6 H6N 103.2 . .
N1 C1 C4 109.3(5) . .
N1 C1 C3 110.3(5) . .
C4 C1 C3 110.4(5) . .
N1 C1 C2 107.1(5) . .
C4 C1 C2 109.6(6) . .
C3 C1 C2 110.0(5) . .
C1 C2 H2A 109.5 . .
C1 C2 H2B 109.5 . .
H2A C2 H2B 109.5 . .
C1 C2 H2C 109.5 . .
H2A C2 H2C 109.5 . .
H2B C2 H2C 109.5 . .
C1 C3 H3A 109.5 . .
C1 C3 H3B 109.5 . .
H3A C3 H3B 109.5 . .
C1 C3 H3C 109.5 . .
H3A C3 H3C 109.5 . .
H3B C3 H3C 109.5 . .
C1 C4 H4A 109.5 . .
C1 C4 H4B 109.5 . .
H4A C4 H4B 109.5 . .
C1 C4 H4C 109.5 . .
H4A C4 H4C 109.5 . .
H4B C4 H4C 109.5 . .
N2 C5 C6 107.0(5) . .
N2 C5 C8 108.0(5) . .
C6 C5 C8 110.2(6) . .
N2 C5 C7 110.0(5) . .
C6 C5 C7 111.4(6) . .
C8 C5 C7 110.1(6) . .
C5 C6 H6A 109.5 . .
C5 C6 H6B 109.5 . .
H6A C6 H6B 109.5 . .
C5 C6 H6C 109.5 . .
H6A C6 H6C 109.5 . .
H6B C6 H6C 109.5 . .
C5 C7 H7A 109.5 . .
C5 C7 H7B 109.5 . .
H7A C7 H7B 109.5 . .
C5 C7 H7C 109.5 . .
H7A C7 H7C 109.5 . .
H7B C7 H7C 109.5 . .
C5 C8 H8A 109.5 . .
C5 C8 H8B 109.5 . .
H8A C8 H8B 109.5 . .
C5 C8 H8C 109.5 . .
H8A C8 H8C 109.5 . .
H8B C8 H8C 109.5 . .
N3 C9 C12 108.1(5) . .
N3 C9 C10 108.4(5) . .
C12 C9 C10 110.8(6) . .
N3 C9 C11 109.8(5) . .
C12 C9 C11 111.4(7) . .
C10 C9 C11 108.2(6) . .
C9 C10 H10A 109.5 . .
C9 C10 H10B 109.5 . .
H10A C10 H10B 109.5 . .
C9 C10 H10C 109.5 . .
H10A C10 H10C 109.5 . .
H10B C10 H10C 109.5 . .
C9 C11 H11A 109.5 . .
C9 C11 H11B 109.5 . .
H11A C11 H11B 109.5 . .
C9 C11 H11C 109.5 . .
H11A C11 H11C 109.5 . .
H11B C11 H11C 109.5 . .
C9 C12 H12A 109.5 . .
C9 C12 H12B 109.5 . .
H12A C12 H12B 109.5 . .
C9 C12 H12C 109.5 . .
H12A C12 H12C 109.5 . .
H12B C12 H12C 109.5 . .
C18 C13 C14 121.4(5) . .
C18 C13 O1 119.5(5) . .
C14 C13 O1 119.1(5) . .
C13 C14 C15 118.3(5) . .
C13 C14 H14 120.8 . .
C15 C14 H14 120.8 . .
C16 C15 C14 121.7(5) . .
C16 C15 H15 119.1 . .
C14 C15 H15 119.1 . .
C15 C16 C17 118.5(5) . .
C15 C16 H16 120.8 . .
C17 C16 H16 120.8 . .
C18 C17 O2 119.5(5) . .
C18 C17 C16 120.2(5) . .
O2 C17 C16 120.3(5) . .
C13 C18 C17 119.9(5) . .
C13 C18 H18 120.1 . .
C17 C18 H18 120.1 . .
N4 C19 C21 109.1(5) . .
N4 C19 C20 107.9(5) . .
C21 C19 C20 111.8(7) . .
N4 C19 C22 110.5(5) . .
C21 C19 C22 108.9(7) . .
C20 C19 C22 108.7(6) . .
C19 C20 H20A 109.5 . .
C19 C20 H20B 109.5 . .
H20A C20 H20B 109.5 . .
C19 C20 H20C 109.5 . .
H20A C20 H20C 109.5 . .
H20B C20 H20C 109.5 . .
C19 C21 H21A 109.5 . .
C19 C21 H21B 109.5 . .
H21A C21 H21B 109.5 . .
C19 C21 H21C 109.5 . .
H21A C21 H21C 109.5 . .
H21B C21 H21C 109.5 . .
C19 C22 H22A 109.5 . .
C19 C22 H22B 109.5 . .
H22A C22 H22B 109.5 . .
C19 C22 H22C 109.5 . .
H22A C22 H22C 109.5 . .
H22B C22 H22C 109.5 . .
C24 C23 N5 110.5(5) . .
C24 C23 C25 110.8(6) . .
N5 C23 C25 107.9(5) . .
C24 C23 C26 111.4(7) . .
N5 C23 C26 109.5(5) . .
C25 C23 C26 106.6(6) . .
C23 C24 H24A 109.5 . .
C23 C24 H24B 109.5 . .
H24A C24 H24B 109.5 . .
C23 C24 H24C 109.5 . .
H24A C24 H24C 109.5 . .
H24B C24 H24C 109.5 . .
C23 C25 H25A 109.5 . .
C23 C25 H25B 109.5 . .
H25A C25 H25B 109.5 . .
C23 C25 H25C 109.5 . .
H25A C25 H25C 109.5 . .
H25B C25 H25C 109.5 . .
C23 C26 H26A 109.5 . .
C23 C26 H26B 109.5 . .
H26A C26 H26B 109.5 . .
C23 C26 H26C 109.5 . .
H26A C26 H26C 109.5 . .
H26B C26 H26C 109.5 . .
C28 C27 N6 111.6(6) . .
C28 C27 C30 113.8(7) . .
N6 C27 C30 106.6(5) . .
C28 C27 C29 109.2(7) . .
N6 C27 C29 109.4(6) . .
C30 C27 C29 106.0(6) . .
C27 C28 H28A 109.5 . .
C27 C28 H28B 109.5 . .
H28A C28 H28B 109.5 . .
C27 C28 H28C 109.5 . .
H28A C28 H28C 109.5 . .
H28B C28 H28C 109.5 . .
C27 C29 H29A 109.5 . .
C27 C29 H29B 109.5 . .
H29A C29 H29B 109.5 . .
C27 C29 H29C 109.5 . .
H29A C29 H29C 109.5 . .
H29B C29 H29C 109.5 . .
C27 C30 H30A 109.5 . .
C27 C30 H30B 109.5 . .
H30A C30 H30B 109.5 . .
C27 C30 H30C 109.5 . .
H30A C30 H30C 109.5 . .
H30B C30 H30C 109.5 . .

loop_
_geom_bond_atom_site_label_1
_geom_bond_atom_site_label_2
_geom_bond_distance
_geom_bond_site_symmetry_2
Cu1 P2 2.2278(15) .
Cu1 P4 2.2518(16) 4_465
Cu1 I1 2.4879(8) .
P1 N3 1.651(5) .
P1 N1 1.755(5) .
P1 N2 1.756(5) .
P2 O1 1.659(4) .
P2 N2 1.668(5) .
P2 N1 1.670(4) .
P3 O2 1.678(4) .
P3 N5 1.692(5) .
P3 N4 1.703(5) .
P4 N6 1.636(5) .
P4 N4 1.706(5) .
P4 N5 1.714(5) .
P4 Cu1 2.2519(16) 4_565
O1 C13 1.403(6) .
O2 C17 1.386(6) .
N1 C1 1.476(7) .
N2 C5 1.490(7) .
N3 C9 1.477(7) .
N3 H3N 0.9111 .
N4 C19 1.491(7) .
N5 C23 1.493(7) .
N6 C27 1.498(8) .
N6 H6N 0.9244 .
C1 C4 1.515(9) .
C1 C3 1.515(9) .
C1 C2 1.541(8) .
C2 H2A 0.9800 .
C2 H2B 0.9800 .
C2 H2C 0.9800 .
C3 H3A 0.9800 .
C3 H3B 0.9800 .
C3 H3C 0.9800 .
C4 H4A 0.9800 .
C4 H4B 0.9800 .
C4 H4C 0.9800 .
C5 C6 1.514(8) .
C5 C8 1.522(9) .
C5 C7 1.529(9) .
C6 H6A 0.9800 .
C6 H6B 0.9800 .
C6 H6C 0.9800 .
C7 H7A 0.9800 .
C7 H7B 0.9800 .
C7 H7C 0.9800 .
C8 H8A 0.9800 .
C8 H8B 0.9800 .
C8 H8C 0.9800 .
C9 C12 1.495(9) .
C9 C10 1.511(9) .
C9 C11 1.529(9) .
C10 H10A 0.9800 .
C10 H10B 0.9800 .
C10 H10C 0.9800 .
C11 H11A 0.9800 .
C11 H11B 0.9800 .
C11 H11C 0.9800 .
C12 H12A 0.9800 .
C12 H12B 0.9800 .
C12 H12C 0.9800 .
C13 C18 1.368(7) .
C13 C14 1.376(8) .
C14 C15 1.378(8) .
C14 H14 0.9500 .
C15 C16 1.377(9) .
C15 H15 0.9500 .
C16 C17 1.396(8) .
C16 H16 0.9500 .
C17 C18 1.372(8) .
C18 H18 0.9500 .
C19 C21 1.496(10) .
C19 C20 1.514(9) .
C19 C22 1.534(10) .
C20 H20A 0.9800 .
C20 H20B 0.9800 .
C20 H20C 0.9800 .
C21 H21A 0.9800 .
C21 H21B 0.9800 .
C21 H21C 0.9800 .
C22 H22A 0.9800 .
C22 H22B 0.9800 .
C22 H22C 0.9800 .
C23 C24 1.488(9) .
C23 C25 1.516(9) .
C23 C26 1.534(10) .
C24 H24A 0.9800 .
C24 H24B 0.9800 .
C24 H24C 0.9800 .
C25 H25A 0.9800 .
C25 H25B 0.9800 .
C25 H25C 0.9800 .
C26 H26A 0.9800 .
C26 H26B 0.9800 .
C26 H26C 0.9800 .
C27 C28 1.472(11) .
C27 C30 1.510(9) .
C27 C29 1.560(12) .
C28 H28A 0.9800 .
C28 H28B 0.9800 .
C28 H28C 0.9800 .
C29 H29A 0.9800 .
C29 H29B 0.9800 .
C29 H29C 0.9800 .
C30 H30A 0.9800 .
C30 H30B 0.9800 .
C30 H30C 0.9800 .

loop_
_geom_hbond_atom_site_label_D
_geom_hbond_atom_site_label_H
_geom_hbond_atom_site_label_A
_geom_hbond_distance_DH
_geom_hbond_distance_HA
_geom_hbond_distance_DA
_geom_hbond_angle_DHA
_geom_hbond_site_symmetry_A
N6 H6N O1 0.92 2.18 3.076(6) 164.2 4_565
